data_4338458
loop_
_publ_author_name
'Rosario-Amorin, Daniel'
'Ouizem, Sabrina'
'Dickie, Diane A.'
'Paine, Robert T.'
'Cramer, Roger E.'
'Hay, Benjamin P.'
'Podair, Julien'
'Delmau, L&#x00E6;titia H'

_publ_section_title
;
 Synthesis and lanthanide coordination chemistry of phosphine oxide
 decorated dibenzothiophene and dibenzothiophene sulfone platforms.
;
_journal_issue 11
_journal_name_full 'Inorganic chemistry'
_journal_page_first 5698
_journal_page_last 5711
_journal_paper_doi 10.1021/ic500471w
_journal_volume 53
_journal_year 2014
_chemical_formula_sum 'C38 H30 O2 P2 S'
_chemical_formula_weight 612.62
_chemical_name_systematic
; 
 ? 
;
_space_group_IT_number 19
_symmetry_cell_setting orthorhombic
_symmetry_space_group_name_Hall 'P 2ac 2ab'
_symmetry_space_group_name_H-M 'P 21 21 21'
_atom_sites_solution_hydrogens geom
_atom_sites_solution_primary direct
_atom_sites_solution_secondary difmap
_audit_creation_method SHELXL-97
_cell_angle_alpha 90.00
_cell_angle_beta 90.00
_cell_angle_gamma 90.00
_cell_formula_units_Z 4
_cell_length_a 5.7594(6)
_cell_length_b 16.772(2)
_cell_length_c 31.593(4)
_cell_measurement_reflns_used 1685
_cell_measurement_temperature 173(2)
_cell_measurement_theta_max 19.82
_cell_measurement_theta_min 2.43
_cell_volume 3051.8(6)
_computing_cell_refinement 'Bruker SAINT'
_computing_data_collection 'Bruker APEX2'
_computing_data_reduction 'Bruker SAINT'
_computing_molecular_graphics 'Bruker SHELXTL'
_computing_publication_material 'Bruker SHELXTL'
_computing_structure_refinement 'SHELXL-97 (Sheldrick, 2008)'
_computing_structure_solution 'SHELXS-97 (Sheldrick, 2008)'
_diffrn_ambient_temperature 173(2)
_diffrn_measured_fraction_theta_full 0.998
_diffrn_measured_fraction_theta_max 0.998
_diffrn_measurement_device_type 'Bruker APEX-II CCD'
_diffrn_measurement_method '\f and \w scans'
_diffrn_radiation_monochromator graphite
_diffrn_radiation_source 'fine-focus sealed tube'
_diffrn_radiation_type MoK\a
_diffrn_radiation_wavelength 0.71073
_diffrn_reflns_av_R_equivalents 0.1349
_diffrn_reflns_av_sigmaI/netI 0.1120
_diffrn_reflns_limit_h_max 7
_diffrn_reflns_limit_h_min -7
_diffrn_reflns_limit_k_max 21
_diffrn_reflns_limit_k_min -21
_diffrn_reflns_limit_l_max 40
_diffrn_reflns_limit_l_min -40
_diffrn_reflns_number 32159
_diffrn_reflns_theta_full 27.10
_diffrn_reflns_theta_max 27.10
_diffrn_reflns_theta_min 2.28
_exptl_absorpt_coefficient_mu 0.245
_exptl_absorpt_correction_T_max 0.9636
_exptl_absorpt_correction_T_min 0.8917
_exptl_absorpt_correction_type multi-scan
_exptl_absorpt_process_details 'Bruker, SADABS'
_exptl_crystal_colour colourless
_exptl_crystal_density_diffrn 1.333
_exptl_crystal_density_method 'not measured'
_exptl_crystal_description rod
_exptl_crystal_F_000 1280
_exptl_crystal_size_max 0.48
_exptl_crystal_size_mid 0.25
_exptl_crystal_size_min 0.15
_refine_diff_density_max 0.318
_refine_diff_density_min -0.365
_refine_diff_density_rms 0.068
_refine_ls_abs_structure_details 'Flack H D (1983), Acta Cryst. A39, 876-881'
_refine_ls_abs_structure_Flack 0.04(9)
_refine_ls_extinction_method none
_refine_ls_goodness_of_fit_ref 1.004
_refine_ls_hydrogen_treatment constr
_refine_ls_matrix_type full
_refine_ls_number_parameters 388
_refine_ls_number_reflns 6722
_refine_ls_number_restraints 0
_refine_ls_restrained_S_all 1.004
_refine_ls_R_factor_all 0.1012
_refine_ls_R_factor_gt 0.0560
_refine_ls_shift/su_max 0.001
_refine_ls_shift/su_mean 0.000
_refine_ls_structure_factor_coef Fsqd
_refine_ls_weighting_details 'calc w=1/[\s^2^(Fo^2^)+(0.0443P)^2^+0.0000P] where P=(Fo^2^+2Fc^2^)/3'
_refine_ls_weighting_scheme calc
_refine_ls_wR_factor_gt 0.1046
_refine_ls_wR_factor_ref 0.1229
_reflns_number_gt 4519
_reflns_number_total 6722
_reflns_threshold_expression >2sigma(I)
_cod_data_source_file ic500471w_si_001.cif
_cod_data_source_block rprd238_0m_Ligand_8
_cod_depositor_comments
;
The following automatic conversions were performed:

'_symmetry_cell_setting' value 'Orthorhombic' changed to
'orthorhombic' according to
/usr/data/users/saulius/crontab/automatic-downloads/rss-feeds/ACS/lib/dictionaries/cif_core.dic
dictionary named 'cif_core.dic' version 2.4.2 from 2011-04-26.

Automatic conversion script
Id: cif_fix_values 2281 2013-09-26 08:29:07Z andrius 

 Adding full bibliography for 4338458--4338465.cif.
;
_cod_original_sg_symbol_H-M P2(1)2(1)2(1)
_cod_database_code 4338458

loop_
_symmetry_equiv_pos_as_xyz
'x, y, z'
'x+1/2, -y+1/2, -z'
'-x, y+1/2, -z+1/2'
'-x+1/2, -y, z+1/2'

loop_
_atom_site_label
_atom_site_type_symbol
_atom_site_fract_x
_atom_site_fract_y
_atom_site_fract_z
_atom_site_U_iso_or_equiv
_atom_site_adp_type
_atom_site_occupancy
_atom_site_symmetry_multiplicity
_atom_site_calc_flag
_atom_site_refinement_flags
S1 S 0.50295(17) 0.03333(6) 0.12194(3) 0.0235(2) Uani 1 1 d .
P1 P 0.76547(17) 0.02537(6) 0.00854(3) 0.0222(2) Uani 1 1 d .
P2 P 0.21054(17) 0.16393(6) 0.20898(3) 0.0247(2) Uani 1 1 d .
O1 O 0.4688(4) 0.16142(17) 0.20677(8) 0.0319(7) Uani 1 1 d .
O2 O 0.5094(4) 0.02608(16) 0.01580(8) 0.0286(6) Uani 1 1 d .
C1 C 0.9755(8) -0.2095(3) -0.05536(13) 0.0371(11) Uani 1 1 d .
H1 H 1.0167 -0.2586 -0.0684 0.044 Uiso 1 1 calc R
C2 C 1.1260(8) -0.1463(3) -0.05643(13) 0.0355(11) Uani 1 1 d .
H2 H 1.2719 -0.1522 -0.0701 0.043 Uiso 1 1 calc R
C3 C 1.0694(7) -0.0738(3) -0.03787(13) 0.0326(10) Uani 1 1 d .
H3 H 1.1757 -0.0306 -0.0389 0.039 Uiso 1 1 calc R
C4 C 0.8553(7) -0.0650(2) -0.01774(11) 0.0227(9) Uani 1 1 d .
C5 C 0.9366(6) 0.0299(2) 0.05678(10) 0.0229(8) Uani 1 1 d .
H5A H 1.1033 0.0319 0.0492 0.027 Uiso 1 1 calc R
H5B H 0.8985 0.0798 0.0720 0.027 Uiso 1 1 calc R
C6 C 0.8964(6) -0.0396(2) 0.08582(11) 0.0238(9) Uani 1 1 d .
C7 C 0.7123(6) -0.0418(2) 0.11500(11) 0.0211(8) Uani 1 1 d .
C8 C 0.3811(6) -0.0179(2) 0.16487(11) 0.0231(9) Uani 1 1 d .
C9 C 0.1861(6) 0.0066(2) 0.18778(11) 0.0236(9) Uani 1 1 d .
C10 C 0.0694(6) 0.0847(2) 0.17868(12) 0.0248(9) Uani 1 1 d .
H10A H -0.0968 0.0815 0.1865 0.030 Uiso 1 1 calc R
H10B H 0.0795 0.0967 0.1481 0.030 Uiso 1 1 calc R
C11 C 0.1125(7) 0.1512(2) 0.26276(12) 0.0267(9) Uani 1 1 d .
C12 C 0.2666(8) 0.1161(2) 0.29140(13) 0.0325(10) Uani 1 1 d .
H12 H 0.4161 0.0998 0.2821 0.039 Uiso 1 1 calc R
C13 C 0.2036(8) 0.1048(3) 0.33318(13) 0.0373(11) Uani 1 1 d .
H13 H 0.3112 0.0823 0.3526 0.045 Uiso 1 1 calc R
C14 C -0.0172(8) 0.1263(2) 0.34683(13) 0.0339(10) Uani 1 1 d .
H14 H -0.0624 0.1169 0.3753 0.041 Uiso 1 1 calc R
C15 C 0.0971(7) 0.2568(2) 0.18887(11) 0.0249(9) Uani 1 1 d .
C16 C -0.1177(7) 0.2630(3) 0.16844(12) 0.0309(10) Uani 1 1 d .
H16 H -0.2157 0.2177 0.1661 0.037 Uiso 1 1 calc R
C17 C -0.1874(8) 0.3357(3) 0.15150(12) 0.0356(11) Uani 1 1 d .
H17 H -0.3337 0.3402 0.1378 0.043 Uiso 1 1 calc R
C18 C -0.0440(8) 0.4016(3) 0.15456(14) 0.0408(12) Uani 1 1 d .
H18 H -0.0914 0.4510 0.1427 0.049 Uiso 1 1 calc R
C19 C 0.1679(9) 0.3959(3) 0.17483(14) 0.0409(12) Uani 1 1 d .
H19 H 0.2654 0.4413 0.1771 0.049 Uiso 1 1 calc R
C20 C 0.2374(8) 0.3236(2) 0.19175(12) 0.0326(10) Uani 1 1 d .
H20 H 0.3835 0.3198 0.2055 0.039 Uiso 1 1 calc R
C21 C 0.6855(7) -0.1041(2) 0.14418(11) 0.0225(9) Uani 1 1 d .
C22 C 0.4938(7) -0.0899(2) 0.17318(11) 0.0238(8) Uani 1 1 d .
C23 C 0.4158(7) -0.1379(3) 0.20667(12) 0.0322(10) Uani 1 1 d .
H23 H 0.4923 -0.1866 0.2131 0.039 Uiso 1 1 calc R
C24 C 0.2280(8) -0.1137(3) 0.23001(12) 0.0364(11) Uani 1 1 d .
H24 H 0.1760 -0.1457 0.2529 0.044 Uiso 1 1 calc R
C25 C 0.1114(7) -0.0425(2) 0.22066(12) 0.0283(9) Uani 1 1 d .
H25 H -0.0202 -0.0275 0.2369 0.034 Uiso 1 1 calc R
C26 C 0.8413(7) -0.1672(2) 0.14353(12) 0.0294(10) Uani 1 1 d .
H26 H 0.8258 -0.2098 0.1631 0.035 Uiso 1 1 calc R
C27 C 1.0186(7) -0.1676(2) 0.11431(12) 0.0307(9) Uani 1 1 d .
H27 H 1.1226 -0.2115 0.1132 0.037 Uiso 1 1 calc R
C28 C 1.0469(7) -0.1040(2) 0.08621(12) 0.0263(9) Uani 1 1 d .
H28 H 1.1730 -0.1050 0.0668 0.032 Uiso 1 1 calc R
C29 C 0.7646(8) -0.2017(3) -0.03543(13) 0.0393(11) Uani 1 1 d .
H29 H 0.6598 -0.2455 -0.0345 0.047 Uiso 1 1 calc R
C30 C 0.7050(7) -0.1300(2) -0.01662(12) 0.0316(10) Uani 1 1 d .
H30 H 0.5594 -0.1250 -0.0028 0.038 Uiso 1 1 calc R
C31 C 0.8621(7) 0.1098(2) -0.02224(11) 0.0234(9) Uani 1 1 d .
C32 C 1.0753(7) 0.1479(2) -0.01680(12) 0.0291(10) Uani 1 1 d .
H32 H 1.1872 0.1255 0.0018 0.035 Uiso 1 1 calc R
C33 C 1.1260(8) 0.2176(3) -0.03810(12) 0.0327(10) Uani 1 1 d .
H33 H 1.2711 0.2433 -0.0337 0.039 Uiso 1 1 calc R
C34 C 0.9669(8) 0.2500(3) -0.06571(13) 0.0354(11) Uani 1 1 d .
H34 H 1.0015 0.2983 -0.0801 0.042 Uiso 1 1 calc R
C35 C 0.7566(8) 0.2123(3) -0.07244(12) 0.0363(11) Uani 1 1 d .
H35 H 0.6493 0.2340 -0.0922 0.044 Uiso 1 1 calc R
C36 C 0.7010(7) 0.1430(3) -0.05067(12) 0.0320(10) Uani 1 1 d .
H36 H 0.5546 0.1182 -0.0549 0.038 Uiso 1 1 calc R
C37 C -0.1088(7) 0.1722(3) 0.27686(12) 0.0304(10) Uani 1 1 d .
H37 H -0.2183 0.1941 0.2576 0.036 Uiso 1 1 calc R
C38 C -0.1694(8) 0.1611(3) 0.31904(12) 0.0345(11) Uani 1 1 d .
H38 H -0.3178 0.1778 0.3287 0.041 Uiso 1 1 calc R

loop_
_atom_site_aniso_label
_atom_site_aniso_U_11
_atom_site_aniso_U_22
_atom_site_aniso_U_33
_atom_site_aniso_U_23
_atom_site_aniso_U_13
_atom_site_aniso_U_12
S1 0.0253(5) 0.0213(5) 0.0240(5) 0.0040(4) 0.0037(4) 0.0031(5)
P1 0.0196(5) 0.0240(5) 0.0229(5) 0.0021(4) -0.0006(4) -0.0008(5)
P2 0.0217(6) 0.0280(6) 0.0245(5) -0.0031(4) 0.0004(4) -0.0022(5)
O1 0.0206(15) 0.0393(17) 0.0358(15) -0.0025(13) 0.0020(13) -0.0036(14)
O2 0.0176(13) 0.0336(15) 0.0346(15) 0.0039(13) 0.0049(12) -0.0005(14)
C1 0.046(3) 0.033(3) 0.032(2) -0.0106(19) 0.000(2) 0.003(2)
C2 0.027(2) 0.041(3) 0.039(3) -0.007(2) 0.005(2) 0.007(2)
C3 0.026(2) 0.031(3) 0.040(3) 0.001(2) 0.0032(19) -0.0049(19)
C4 0.022(2) 0.028(2) 0.018(2) 0.0010(17) -0.0027(17) -0.0014(17)
C5 0.021(2) 0.027(2) 0.0202(19) -0.0001(18) 0.0003(15) -0.0025(18)
C6 0.027(2) 0.024(2) 0.0208(19) 0.0009(17) -0.0004(17) -0.0028(18)
C7 0.023(2) 0.021(2) 0.0197(18) -0.0018(16) -0.0025(16) 0.0022(17)
C8 0.023(2) 0.026(2) 0.0203(19) -0.0001(17) 0.0017(16) -0.0038(18)
C9 0.022(2) 0.024(2) 0.025(2) -0.0009(16) -0.0019(17) -0.0023(16)
C10 0.021(2) 0.027(2) 0.027(2) -0.0027(17) 0.0029(17) -0.0033(17)
C11 0.032(2) 0.025(2) 0.024(2) -0.0067(17) -0.0027(18) -0.0027(19)
C12 0.028(2) 0.033(2) 0.037(2) -0.0034(19) -0.003(2) -0.002(2)
C13 0.043(3) 0.034(3) 0.034(2) 0.003(2) -0.008(2) -0.004(2)
C14 0.040(3) 0.032(2) 0.029(2) -0.0002(19) 0.003(2) -0.016(2)
C15 0.026(2) 0.026(2) 0.022(2) -0.0030(18) 0.0041(17) 0.0013(18)
C16 0.032(2) 0.035(3) 0.026(2) -0.0027(19) 0.0054(19) -0.003(2)
C17 0.034(3) 0.039(3) 0.034(2) 0.000(2) 0.0089(19) 0.008(2)
C18 0.051(3) 0.026(2) 0.045(3) 0.002(2) 0.011(2) 0.008(2)
C19 0.053(3) 0.024(2) 0.046(3) -0.005(2) 0.013(2) -0.004(2)
C20 0.033(2) 0.032(2) 0.034(2) -0.0051(19) 0.005(2) -0.002(2)
C21 0.025(2) 0.019(2) 0.023(2) -0.0012(16) -0.0016(16) -0.0006(17)
C22 0.027(2) 0.024(2) 0.021(2) 0.0014(16) -0.0015(18) -0.0028(19)
C23 0.039(3) 0.030(2) 0.028(2) 0.0067(19) 0.000(2) -0.0009(19)
C24 0.042(3) 0.039(3) 0.028(2) 0.006(2) 0.004(2) -0.005(2)
C25 0.026(2) 0.033(3) 0.026(2) -0.0008(18) 0.0062(17) -0.0054(19)
C26 0.036(3) 0.028(2) 0.024(2) 0.0034(18) -0.0007(18) 0.003(2)
C27 0.033(2) 0.028(2) 0.032(2) -0.0001(18) -0.003(2) 0.010(2)
C28 0.025(2) 0.029(2) 0.025(2) 0.0000(18) -0.0012(18) -0.0003(18)
C29 0.038(3) 0.033(3) 0.047(3) -0.009(2) 0.004(2) -0.009(2)
C30 0.029(2) 0.033(2) 0.033(2) -0.0045(19) 0.000(2) -0.008(2)
C31 0.027(2) 0.024(2) 0.020(2) -0.0023(16) 0.0003(17) 0.0013(18)
C32 0.029(2) 0.031(2) 0.027(2) 0.0054(19) -0.0036(18) 0.0008(18)
C33 0.026(2) 0.034(3) 0.038(3) 0.004(2) -0.001(2) -0.006(2)
C34 0.042(3) 0.031(2) 0.033(2) 0.0064(19) 0.005(2) -0.003(2)
C35 0.039(3) 0.040(3) 0.030(2) 0.011(2) -0.005(2) 0.002(2)
C36 0.027(2) 0.042(3) 0.027(2) -0.0007(19) -0.0031(19) -0.009(2)
C37 0.028(2) 0.035(2) 0.029(2) -0.0025(19) 0.0017(18) -0.003(2)
C38 0.038(3) 0.039(3) 0.026(2) -0.010(2) 0.0042(19) -0.007(2)

loop_
_atom_type_symbol
_atom_type_description
_atom_type_scat_dispersion_real
_atom_type_scat_dispersion_imag
_atom_type_scat_source
C C 0.0033 0.0016 'International Tables Vol C Tables 4.2.6.8 and 6.1.1.4'
H H 0.0000 0.0000 'International Tables Vol C Tables 4.2.6.8 and 6.1.1.4'
O O 0.0106 0.0060 'International Tables Vol C Tables 4.2.6.8 and 6.1.1.4'
P P 0.1023 0.0942 'International Tables Vol C Tables 4.2.6.8 and 6.1.1.4'
S S 0.1246 0.1234 'International Tables Vol C Tables 4.2.6.8 and 6.1.1.4'

loop_
_geom_angle_atom_site_label_1
_geom_angle_atom_site_label_2
_geom_angle_atom_site_label_3
_geom_angle
C8 S1 C7 91.11(18)
O2 P1 C4 111.14(17)
O2 P1 C31 112.41(17)
C4 P1 C31 108.82(17)
O2 P1 C5 114.01(15)
C4 P1 C5 105.40(18)
C31 P1 C5 104.58(18)
O1 P2 C11 110.70(18)
O1 P2 C15 111.68(18)
C11 P2 C15 108.71(18)
O1 P2 C10 113.51(17)
C11 P2 C10 105.54(18)
C15 P2 C10 106.38(18)
C2 C1 C29 119.8(4)
C1 C2 C3 121.2(4)
C2 C3 C4 119.5(4)
C30 C4 C3 118.6(4)
C30 C4 P1 117.9(3)
C3 C4 P1 123.5(3)
C6 C5 P1 113.4(3)
C28 C6 C7 116.5(3)
C28 C6 C5 120.9(3)
C7 C6 C5 122.5(3)
C21 C7 C6 122.3(3)
C21 C7 S1 112.1(3)
C6 C7 S1 125.4(3)
C22 C8 C9 122.0(3)
C22 C8 S1 112.6(3)
C9 C8 S1 125.3(3)
C25 C9 C8 117.4(4)
C25 C9 C10 121.3(3)
C8 C9 C10 121.2(3)
C9 C10 P2 109.6(3)
C37 C11 C12 118.6(4)
C37 C11 P2 123.8(3)
C12 C11 P2 117.5(3)
C13 C12 C11 120.6(4)
C12 C13 C14 120.1(4)
C38 C14 C13 119.8(4)
C20 C15 C16 119.1(4)
C20 C15 P2 117.7(3)
C16 C15 P2 123.1(3)
C17 C16 C15 119.8(4)
C18 C17 C16 120.1(4)
C19 C18 C17 120.3(4)
C18 C19 C20 119.7(4)
C19 C20 C15 121.0(4)
C26 C21 C7 119.1(3)
C26 C21 C22 128.7(3)
C7 C21 C22 112.1(3)
C8 C22 C23 119.3(4)
C8 C22 C21 112.1(3)
C23 C22 C21 128.6(4)
C24 C23 C22 119.2(4)
C23 C24 C25 121.2(4)
C9 C25 C24 120.8(4)
C27 C26 C21 119.6(4)
C26 C27 C28 120.6(4)
C6 C28 C27 121.9(4)
C1 C29 C30 119.9(4)
C29 C30 C4 121.0(4)
C32 C31 C36 118.5(4)
C32 C31 P1 124.4(3)
C36 C31 P1 116.8(3)
C33 C32 C31 121.0(4)
C34 C33 C32 120.2(4)
C33 C34 C35 120.0(4)
C34 C35 C36 120.6(4)
C35 C36 C31 119.8(4)
C38 C37 C11 120.1(4)
C14 C38 C37 120.7(4)

loop_
_geom_bond_atom_site_label_1
_geom_bond_atom_site_label_2
_geom_bond_distance
S1 C8 1.753(4)
S1 C7 1.758(4)
P1 O2 1.493(3)
P1 C4 1.805(4)
P1 C31 1.805(4)
P1 C5 1.817(3)
P2 O1 1.490(3)
P2 C11 1.803(4)
P2 C15 1.805(4)
P2 C10 1.829(4)
C1 C2 1.370(6)
C1 C29 1.374(6)
C2 C3 1.389(6)
C3 C4 1.395(5)
C4 C30 1.392(5)
C5 C6 1.501(5)
C6 C28 1.385(5)
C6 C7 1.405(5)
C7 C21 1.401(5)
C8 C22 1.396(5)
C8 C9 1.397(5)
C9 C25 1.393(5)
C9 C10 1.501(5)
C11 C37 1.396(6)
C11 C12 1.398(5)
C12 C13 1.382(6)
C13 C14 1.391(6)
C14 C38 1.371(6)
C15 C20 1.385(5)
C15 C16 1.399(6)
C16 C17 1.391(6)
C17 C18 1.382(6)
C18 C19 1.382(6)
C19 C20 1.383(6)
C21 C26 1.388(5)
C21 C22 1.454(5)
C22 C23 1.403(5)
C23 C24 1.370(6)
C24 C25 1.401(6)
C26 C27 1.376(5)
C27 C28 1.398(5)
C29 C30 1.385(6)
C31 C32 1.395(5)
C31 C36 1.407(5)
C32 C33 1.380(5)
C33 C34 1.377(6)
C34 C35 1.383(6)
C35 C36 1.387(5)
C37 C38 1.390(5)

loop_
_geom_torsion_atom_site_label_1
_geom_torsion_atom_site_label_2
_geom_torsion_atom_site_label_3
_geom_torsion_atom_site_label_4
_geom_torsion
C29 C1 C2 C3 -0.4(7)
C1 C2 C3 C4 0.0(6)
C2 C3 C4 C30 0.5(6)
C2 C3 C4 P1 178.5(3)
O2 P1 C4 C30 -18.7(3)
C31 P1 C4 C30 -143.0(3)
C5 P1 C4 C30 105.3(3)
O2 P1 C4 C3 163.3(3)
C31 P1 C4 C3 39.0(4)
C5 P1 C4 C3 -72.7(4)
O2 P1 C5 C6 61.4(3)
C4 P1 C5 C6 -60.8(3)
C31 P1 C5 C6 -175.4(3)
P1 C5 C6 C28 98.1(4)
P1 C5 C6 C7 -84.6(4)
C28 C6 C7 C21 2.3(5)
C5 C6 C7 C21 -175.2(3)
C28 C6 C7 S1 178.1(3)
C5 C6 C7 S1 0.6(5)
C8 S1 C7 C21 1.0(3)
C8 S1 C7 C6 -175.2(3)
C7 S1 C8 C22 -0.8(3)
C7 S1 C8 C9 -177.8(3)
C22 C8 C9 C25 2.2(5)
S1 C8 C9 C25 179.1(3)
C22 C8 C9 C10 179.2(3)
S1 C8 C9 C10 -3.9(5)
C25 C9 C10 P2 90.2(4)
C8 C9 C10 P2 -86.7(4)
O1 P2 C10 C9 46.3(3)
C11 P2 C10 C9 -75.1(3)
C15 P2 C10 C9 169.5(3)
O1 P2 C11 C37 161.6(3)
C15 P2 C11 C37 38.6(4)
C10 P2 C11 C37 -75.2(4)
O1 P2 C11 C12 -20.2(4)
C15 P2 C11 C12 -143.3(3)
C10 P2 C11 C12 103.0(3)
C37 C11 C12 C13 -2.1(6)
P2 C11 C12 C13 179.7(3)
C11 C12 C13 C14 1.8(6)
C12 C13 C14 C38 -2.1(6)
O1 P2 C15 C20 -27.8(3)
C11 P2 C15 C20 94.7(3)
C10 P2 C15 C20 -152.1(3)
O1 P2 C15 C16 148.2(3)
C11 P2 C15 C16 -89.4(3)
C10 P2 C15 C16 23.8(4)
C20 C15 C16 C17 -0.2(6)
P2 C15 C16 C17 -176.1(3)
C15 C16 C17 C18 0.5(6)
C16 C17 C18 C19 -0.8(6)
C17 C18 C19 C20 0.7(6)
C18 C19 C20 C15 -0.3(6)
C16 C15 C20 C19 0.1(6)
P2 C15 C20 C19 176.2(3)
C6 C7 C21 C26 -2.1(5)
S1 C7 C21 C26 -178.4(3)
C6 C7 C21 C22 175.3(3)
S1 C7 C21 C22 -1.0(4)
C9 C8 C22 C23 -2.7(6)
S1 C8 C22 C23 -179.9(3)
C9 C8 C22 C21 177.5(3)
S1 C8 C22 C21 0.3(4)
C26 C21 C22 C8 177.5(4)
C7 C21 C22 C8 0.4(5)
C26 C21 C22 C23 -2.2(7)
C7 C21 C22 C23 -179.3(4)
C8 C22 C23 C24 1.1(6)
C21 C22 C23 C24 -179.1(4)
C22 C23 C24 C25 0.8(6)
C8 C9 C25 C24 -0.2(5)
C10 C9 C25 C24 -177.2(3)
C23 C24 C25 C9 -1.3(6)
C7 C21 C26 C27 -0.1(6)
C22 C21 C26 C27 -177.0(4)
C21 C26 C27 C28 2.0(6)
C7 C6 C28 C27 -0.5(5)
C5 C6 C28 C27 177.1(3)
C26 C27 C28 C6 -1.7(6)
C2 C1 C29 C30 0.2(7)
C1 C29 C30 C4 0.3(6)
C3 C4 C30 C29 -0.7(6)
P1 C4 C30 C29 -178.8(3)
O2 P1 C31 C32 145.9(3)
C4 P1 C31 C32 -90.5(4)
C5 P1 C31 C32 21.7(4)
O2 P1 C31 C36 -27.9(4)
C4 P1 C31 C36 95.6(3)
C5 P1 C31 C36 -152.1(3)
C36 C31 C32 C33 1.3(6)
P1 C31 C32 C33 -172.4(3)
C31 C32 C33 C34 -1.0(6)
C32 C33 C34 C35 -0.7(6)
C33 C34 C35 C36 1.9(6)
C34 C35 C36 C31 -1.6(6)
C32 C31 C36 C35 0.0(6)
P1 C31 C36 C35 174.2(3)
C12 C11 C37 C38 2.6(6)
P2 C11 C37 C38 -179.3(3)
C13 C14 C38 C37 2.6(6)
C11 C37 C38 C14 -2.9(6)
